data_7061551
loop_
_publ_author_name
'Bashirov, Denis A.'
'Kolybalov, Dmitry S.'
'Mironova, Olga A.'
'Sukhikh, Taisiya S.'
'Konchenko, Sergey N.'

_publ_section_title
;
 On the usability of salt metathesis reactions for the synthesis of
 sterically crowded tris-formamidinate Ln(iii) complexes: success and
 limits. Spontaneous reduction of Eu(iii) to Eu(ii)
;
_journal_issue 25
_journal_name_full 'New Journal of Chemistry'
_journal_page_first 11994
_journal_page_last 12001
_journal_paper_doi 10.1039/D2NJ01589G
_journal_volume 46
_journal_year 2022
_chemical_formula_moiety 'C75 H105 Eu N6, 2.5(C7 H8)'
_chemical_formula_sum 'C92.5 H125 Eu N6'
_chemical_formula_weight 1472.94
_chemical_properties_physical Air-sensitive,Moisture-sensitive
_space_group_crystal_system monoclinic
_space_group_IT_number 14
_space_group_name_Hall '-P 2yn'
_space_group_name_H-M_alt 'P 1 21/n 1'
_atom_sites_solution_hydrogens mixed
_atom_sites_solution_primary dual
_audit_creation_date 2020-08-26
_audit_creation_method
;
Olex2 1.2
(compiled 2018.05.29 svn.r3508 for OlexSys, GUI svn.r5506)
;
_audit_update_record
;
2022-01-11 deposited with the CCDC.	2022-05-24 downloaded from the CCDC.
;
_cell_angle_alpha 90
_cell_angle_beta 96.3750(10)
_cell_angle_gamma 90
_cell_formula_units_Z 4
_cell_length_a 13.1230(3)
_cell_length_b 37.9400(7)
_cell_length_c 16.4938(3)
_cell_measurement_reflns_used 9884
_cell_measurement_temperature 150(2)
_cell_measurement_theta_max 63.73
_cell_measurement_theta_min 5.39
_cell_volume 8161.3(3)
_computing_cell_refinement 'Bruker SAINT'
_computing_data_collection 'Bruker APEX3'
_computing_data_reduction 'Bruker SAINT'
_computing_molecular_graphics 'Olex2 (Dolomanov et al., 2009)'
_computing_publication_material 'Olex2 (Dolomanov et al., 2009)'
_computing_structure_refinement 'ShelXL (Sheldrick, 2015)'
_computing_structure_solution 'ShelXT (Sheldrick, 2015)'
_diffrn_ambient_temperature 150(2)
_diffrn_detector PIXEL
_diffrn_detector_area_resol_mean 7.41
_diffrn_detector_type 'Bruker PHOTON III area detector'
_diffrn_measured_fraction_theta_full 0.993
_diffrn_measured_fraction_theta_max 0.993
_diffrn_measurement_device 'three-circle diffractometer'
_diffrn_measurement_device_type 'Bruker APEX-II CCD'
_diffrn_measurement_method '\f and \w scans'
_diffrn_radiation_monochromator 'Incoatec HELIOS multilayer mirrors'
_diffrn_radiation_type CuK\a
_diffrn_radiation_wavelength 1.54178
_diffrn_reflns_av_R_equivalents 0.0655
_diffrn_reflns_av_unetI/netI 0.0523
_diffrn_reflns_Laue_measured_fraction_full 0.993
_diffrn_reflns_Laue_measured_fraction_max 0.993
_diffrn_reflns_limit_h_max 15
_diffrn_reflns_limit_h_min -14
_diffrn_reflns_limit_k_max 44
_diffrn_reflns_limit_k_min -44
_diffrn_reflns_limit_l_max 19
_diffrn_reflns_limit_l_min -18
_diffrn_reflns_number 64727
_diffrn_reflns_point_group_measured_fraction_full 0.993
_diffrn_reflns_point_group_measured_fraction_max 0.993
_diffrn_reflns_theta_full 63.950
_diffrn_reflns_theta_max 63.950
_diffrn_reflns_theta_min 2.329
_diffrn_source 'Incoatec IuS3.0 microfocus X-ray tube'
_exptl_absorpt_coefficient_mu 5.854
_exptl_absorpt_correction_T_max 0.7524
_exptl_absorpt_correction_T_min 0.4383
_exptl_absorpt_correction_type multi-scan
_exptl_absorpt_process_details
'SADABS-2016/2 (Bruker,2016/2) was used for absorption correction. wR2(int) was 0.1297 before and 0.0692 after correction. The Ratio of minimum to maximum transmission is 0.5825. The \l/2 correction factor is Not present.'
_exptl_crystal_colour 'bluish green'
_exptl_crystal_colour_modifier bluish
_exptl_crystal_colour_primary green
_exptl_crystal_density_diffrn 1.199
_exptl_crystal_description prism
_exptl_crystal_F_000 3140
_exptl_crystal_size_max 0.35
_exptl_crystal_size_mid 0.17
_exptl_crystal_size_min 0.1
_refine_diff_density_max 1.007
_refine_diff_density_min -0.775
_refine_diff_density_rms 0.083
_refine_ls_extinction_method none
_refine_ls_goodness_of_fit_ref 1.135
_refine_ls_hydrogen_treatment constr
_refine_ls_matrix_type full
_refine_ls_number_parameters 821
_refine_ls_number_reflns 13430
_refine_ls_number_restraints 85
_refine_ls_restrained_S_all 1.132
_refine_ls_R_factor_all 0.0672
_refine_ls_R_factor_gt 0.0586
_refine_ls_shift/su_max 0.001
_refine_ls_shift/su_mean 0.000
_refine_ls_structure_factor_coef Fsqd
_refine_ls_weighting_details 'w=1/[\s^2^(Fo^2^)+(0.0223P)^2^+32.6444P] where P=(Fo^2^+2Fc^2^)/3'
_refine_ls_weighting_scheme calc
_refine_ls_wR_factor_gt 0.1367
_refine_ls_wR_factor_ref 0.1409
_reflns_Friedel_coverage 0.000
_reflns_number_gt 11838
_reflns_number_total 13430
_reflns_threshold_expression 'I > 2\s(I)'
_cod_data_source_file d2nj01589g2.cif
_cod_data_source_block kds299
_cod_depositor_comments 'Adding full bibliography for 7061550--7061554.cif.'
_cod_original_formula_sum 'C92.50 H125 Eu N6'
_cod_database_code 7061551
_shelx_shelxl_version_number 2017/1
_shelx_space_group_comment
;
The symmetry employed for this shelxl refinement is uniquely defined
by the following loop, which should always be used as a source of
symmetry information in preference to the above space-group names.
They are only intended as comments.
;
_shelx_estimated_absorpt_t_max 0.592
_shelx_estimated_absorpt_t_min 0.234
_olex2_refinement_description
;
1. Fixed Uiso
 At 1.2 times of:
  All C(H) groups
 At 1.5 times of:
  All C(H,H,H) groups
2. Restrained distances
 C31S-C36S \\sim C36S-C35S \\sim C35S-C34S \\sim C34S-C33S \\sim C33S-C32S
\\sim C32S-C31S
 with sigma of 0.02
 C31S-C33S \\sim C31S-C35S \\sim C32S-C34S \\sim C36S-C32S \\sim C35S-C33S
\\sim C36S-C34S
 with sigma of 0.04
 C37S-C32S \\sim C37S-C36S
 with sigma of 0.04
 C41S-C46S \\sim C46S-C45S \\sim C45S-C44S \\sim C44S-C43S \\sim C43S-C42S
\\sim C42S-C41S
 with sigma of 0.02
 C41S-C43S \\sim C41S-C45S \\sim C42S-C44S \\sim C46S-C42S \\sim C45S-C43S
\\sim C46S-C44S
 with sigma of 0.04
 C47S-C42S \\sim C47S-C46S
 with sigma of 0.04
 C21S-C23S \\sim C23S-C24S_$1
 with sigma of 0.02
3. Restrained planarity
 C31S, C32S, C33S, C34S, C35S, C36S, C37S
 with sigma of 0.1
 C41S, C42S, C43S, C44S, C45S, C46S, C47S
 with sigma of 0.1
4. Uiso/Uaniso restraints and constraints
C31S \\sim C32S \\sim C33S \\sim C34S \\sim C35S \\sim C36S \\sim C37S: within
2A with sigma of 0.04 and sigma for terminal atoms of 0.08
C41S \\sim C42S \\sim C43S \\sim C44S \\sim C45S \\sim C46S \\sim C47S: within
2A with sigma of 0.04 and sigma for terminal atoms of 0.08
Uiso(C34S) = Uiso(C35S) = Uiso(C33S) = Uiso(C36S) = Uiso(C32S) = Uiso(C31S) =
Uiso(C37S)
Uiso(C43S) = Uiso(C47S) = Uiso(C41S) = Uiso(C46S) = Uiso(C42S) = Uiso(C45S) =
Uiso(C44S) = Uiso(C35S) = Uiso(C37S) = Uiso(C31S) = Uiso(C36S) = Uiso(C32S) =
Uiso(C33S) = Uiso(C34S)
5. Rigid body (RIGU) restrains
 C31S, C32S, C33S, C34S, C35S, C36S, C37S
 with sigma for 1-2 distances of 0.004 and sigma for 1-3 distances of 0.004
 C41S, C42S, C43S, C44S, C45S, C46S, C47S
 with sigma for 1-2 distances of 0.004 and sigma for 1-3 distances of 0.004
6. Others
 Fixed Sof: H22S(0.5) C23S(0.5) H23M(0.5) H23N(0.5) H23O(0.5) C37S(0.5)
 H37A(0.5) H37B(0.5) H37C(0.5) C31S(0.5) C32S(0.5) H32S(0.5) C33S(0.5)
 H33S(0.5) C34S(0.5) H34S(0.5) C35S(0.5) H35S(0.5) C36S(0.5) H36S(0.5)
 C47S(0.5) H47A(0.5) H47B(0.5) H47C(0.5) C41S(0.5) C42S(0.5) H42S(0.5)
 C43S(0.5) H43S(0.5) C44S(0.5) H44S(0.5) C45S(0.5) H45S(0.5) C46S(0.5) H46S(0.5)
7.a Riding coordinates:
 C22S(H22S)
7.b Free rotating group:
 C37S(C31S,C32S,C33S,C34S,C35S,C36S), C47S(C41S,C42S,C43S,C44S,C45S,C46S)
7.c Ternary CH refined with riding coordinates:
 C117(H117), C120(H120), C129(H129), C132(H132), C217(H217), C220(H220),
 C229(H229), C232(H232), C317(H317), C320(H320), C329(H329), C332(H332)
7.d Aromatic/amide H refined with riding coordinates:
 C11(H11), C21(H21), C31(H31), C113(H113), C114(H114), C115(H115), C125(H125),
 C126(H126), C127(H127), C213(H213), C214(H214), C215(H215), C225(H225),
 C226(H226), C227(H227), C313(H313), C314(H314), C315(H315), C325(H325),
 C326(H326), C327(H327), C12S(H12S), C13S(H13S), C14S(H14S), C15S(H15S),
 C16S(H16S), C21S(H21S), C24S(H24S), C32S(H32S), C33S(H33S), C34S(H34S),
 C35S(H35S), C36S(H36S), C42S(H42S), C43S(H43S), C44S(H44S), C45S(H45S),
 C46S(H46S)
7.e Idealised Me refined with riding coordinates:
 C23S(H23M,H23N,H23O), C37S(H37A,H37B,H37C), C47S(H47A,H47B,H47C)
7.f Idealised Me refined as rotating group:
 C118(H11A,H11B,H11C), C119(H11D,H11E,H11F), C121(H12A,H12B,H12C), C122(H12D,
 H12E,H12F), C130(H13A,H13B,H13C), C131(H13D,H13E,H13F), C133(H13G,H13H,H13I),
 C134(H13J,H13K,H13L), C218(H21A,H21B,H21C), C219(H21D,H21E,H21F), C221(H22A,
 H22B,H22C), C222(H22D,H22E,H22F), C230(H23A,H23B,H23C), C231(H23D,H23E,H23F),
 C233(H23G,H23H,H23I), C234(H23J,H23K,H23L), C318(H31A,H31B,H31C), C319(H31D,
 H31E,H31F), C321(H32A,H32B,H32C), C322(H32D,H32E,H32F), C330(H33A,H33B,H33C),
 C331(H33D,H33E,H33F), C333(H33G,H33H,H33I), C334(H33J,H33K,H33L), C17S(H17A,
 H17B,H17C)
;
_olex2_submission_special_instructions 'No special instructions were received'

loop_
_space_group_symop_operation_xyz
'x, y, z'
'-x+1/2, y+1/2, -z+1/2'
'-x, -y, -z'
'x-1/2, -y-1/2, z-1/2'

loop_
_atom_site_label
_atom_site_type_symbol
_atom_site_fract_x
_atom_site_fract_y
_atom_site_fract_z
_atom_site_U_iso_or_equiv
_atom_site_adp_type
_atom_site_occupancy
_atom_site_site_symmetry_order
_atom_site_calc_flag
_atom_site_refinement_flags_posn
_atom_site_refinement_flags_adp
_atom_site_refinement_flags_occupancy
_atom_site_disorder_assembly
_atom_site_disorder_group
Eu1 Eu 0.26984(2) 0.64345(2) 0.39545(2) 0.01810(10) Uani 1 1 d . . . . .
N11 N 0.3392(3) 0.60423(10) 0.2955(2) 0.0225(9) Uani 1 1 d . . . . .
N12 N 0.1689(3) 0.62125(10) 0.2714(2) 0.0219(8) Uani 1 1 d . . . . .
N21 N 0.2038(3) 0.60991(9) 0.5058(2) 0.0202(8) Uani 1 1 d . . . . .
N22 N 0.3737(3) 0.62730(10) 0.5236(2) 0.0226(9) Uani 1 1 d . . . . .
N31 N 0.1885(3) 0.70109(10) 0.4124(2) 0.0218(8) Uani 1 1 d . . . . .
N32 N 0.3499(3) 0.69968(10) 0.3666(2) 0.0212(8) Uani 1 1 d . . . . .
C11 C 0.2493(4) 0.60372(12) 0.2488(3) 0.0234(10) Uani 1 1 d . . . . .
H11 H 0.242476 0.590792 0.199196 0.028 Uiso 1 1 calc R . . . .
C21 C 0.2941(3) 0.61098(12) 0.5499(3) 0.0187(9) Uani 1 1 d . . . . .
H21 H 0.302397 0.599772 0.601672 0.022 Uiso 1 1 calc R . . . .
C31 C 0.2695(4) 0.71743(12) 0.3878(3) 0.0230(10) Uani 1 1 d . . . . .
H31 H 0.269837 0.742446 0.385266 0.028 Uiso 1 1 calc R . . . .
C111 C 0.4186(4) 0.58351(13) 0.2648(3) 0.0266(11) Uani 1 1 d . . . . .
C112 C 0.5055(4) 0.60125(14) 0.2424(4) 0.0350(12) Uani 1 1 d . . . . .
C113 C 0.5829(5) 0.58142(16) 0.2120(4) 0.0488(16) Uani 1 1 d . . . . .
H113 H 0.642411 0.593041 0.197615 0.059 Uiso 1 1 calc R . . . .
C114 C 0.5746(5) 0.54566(17) 0.2026(5) 0.0588(19) Uani 1 1 d . . . . .
H114 H 0.627243 0.532722 0.180888 0.071 Uiso 1 1 calc R . . . .
C115 C 0.4893(5) 0.52850(16) 0.2249(4) 0.0503(17) Uani 1 1 d . . . . .
H115 H 0.484417 0.503644 0.218748 0.060 Uiso 1 1 calc R . . . .
C116 C 0.4101(4) 0.54672(14) 0.2561(3) 0.0345(12) Uani 1 1 d . . . . .
C117 C 0.5155(4) 0.64128(14) 0.2477(4) 0.0358(13) Uani 1 1 d . . . . .
H117 H 0.484958 0.649098 0.297631 0.043 Uiso 1 1 calc R . . . .
C118 C 0.6244(4) 0.65482(16) 0.2544(4) 0.0446(15) Uani 1 1 d . . . . .
H11A H 0.666121 0.642187 0.298030 0.067 Uiso 1 1 calc GR . . . .
H11B H 0.625061 0.680081 0.266793 0.067 Uiso 1 1 calc GR . . . .
H11C H 0.652759 0.650966 0.202538 0.067 Uiso 1 1 calc GR . . . .
C119 C 0.4541(5) 0.65851(18) 0.1743(5) 0.0581(19) Uani 1 1 d . . . . .
H11D H 0.476829 0.649105 0.123923 0.087 Uiso 1 1 calc GR . . . .
H11E H 0.465046 0.684063 0.176374 0.087 Uiso 1 1 calc GR . . . .
H11F H 0.381061 0.653434 0.175301 0.087 Uiso 1 1 calc GR . . . .
C120 C 0.3193(4) 0.52517(14) 0.2792(4) 0.0383(13) Uani 1 1 d . . . . .
H120 H 0.279980 0.540269 0.314524 0.046 Uiso 1 1 calc R . . . .
C121 C 0.3523(5) 0.49200(17) 0.3271(5) 0.0578(18) Uani 1 1 d . . . . .
H12A H 0.384157 0.475525 0.291763 0.087 Uiso 1 1 calc GR . . . .
H12B H 0.292135 0.480869 0.346630 0.087 Uiso 1 1 calc GR . . . .
H12C H 0.401711 0.498252 0.373864 0.087 Uiso 1 1 calc GR . . . .
C122 C 0.2475(5) 0.51491(18) 0.2047(5) 0.0585(18) Uani 1 1 d . . . . .
H12D H 0.222816 0.536202 0.175095 0.088 Uiso 1 1 calc GR . . . .
H12E H 0.188990 0.501873 0.221734 0.088 Uiso 1 1 calc GR . . . .
H12F H 0.284109 0.500006 0.168990 0.088 Uiso 1 1 calc GR . . . .
C123 C 0.0761(4) 0.61790(12) 0.2169(3) 0.0254(11) Uani 1 1 d . . . . .
C124 C 0.0705(4) 0.62888(14) 0.1345(3) 0.0300(11) Uani 1 1 d . . . . .
C125 C -0.0223(4) 0.62435(16) 0.0847(4) 0.0406(14) Uani 1 1 d . . . . .
H125 H -0.027025 0.631284 0.029048 0.049 Uiso 1 1 calc R . . . .
C126 C -0.1069(5) 0.61000(19) 0.1150(4) 0.0511(17) Uani 1 1 d . . . . .
H126 H -0.169344 0.607094 0.080537 0.061 Uiso 1 1 calc R . . . .
C127 C -0.1002(4) 0.59994(17) 0.1954(4) 0.0435(15) Uani 1 1 d . . . . .
H127 H -0.159314 0.590572 0.216028 0.052 Uiso 1 1 calc R . . . .
C128 C -0.0101(4) 0.60296(14) 0.2476(3) 0.0299(11) Uani 1 1 d . . . . .
C129 C 0.1589(4) 0.64608(16) 0.0967(3) 0.0375(13) Uani 1 1 d . . . . .
H129 H 0.212864 0.652858 0.141619 0.045 Uiso 1 1 calc R . . . .
C130 C 0.2070(6) 0.6203(2) 0.0391(4) 0.0602(19) Uani 1 1 d . . . . .
H13A H 0.232718 0.599424 0.069985 0.090 Uiso 1 1 calc GR . . . .
H13B H 0.263725 0.631924 0.015943 0.090 Uiso 1 1 calc GR . . . .
H13C H 0.154850 0.613098 -0.004966 0.090 Uiso 1 1 calc GR . . . .
C131 C 0.1257(5) 0.67919(18) 0.0481(4) 0.0527(17) Uani 1 1 d . . . . .
H13D H 0.075525 0.672824 0.001891 0.079 Uiso 1 1 calc GR . . . .
H13E H 0.185581 0.690104 0.027775 0.079 Uiso 1 1 calc GR . . . .
H13F H 0.094537 0.695885 0.083410 0.079 Uiso 1 1 calc GR . . . .
C132 C -0.0042(4) 0.58916(15) 0.3339(3) 0.0323(12) Uani 1 1 d . . . . .
H132 H 0.040160 0.605644 0.369513 0.039 Uiso 1 1 calc R . . . .
C133 C -0.1074(4) 0.58680(17) 0.3680(4) 0.0431(14) Uani 1 1 d . . . . .
H13G H -0.140812 0.609937 0.364191 0.065 Uiso 1 1 calc GR . . . .
H13H H -0.096657 0.579404 0.425208 0.065 Uiso 1 1 calc GR . . . .
H13I H -0.151021 0.569558 0.336421 0.065 Uiso 1 1 calc GR . . . .
C134 C 0.0463(5) 0.55325(17) 0.3399(4) 0.0477(15) Uani 1 1 d . . . . .
H13J H 0.006561 0.536817 0.302970 0.072 Uiso 1 1 calc GR . . . .
H13K H 0.048880 0.544574 0.396018 0.072 Uiso 1 1 calc GR . . . .
H13L H 0.116102 0.555116 0.324491 0.072 Uiso 1 1 calc GR . . . .
C211 C 0.1265(4) 0.59067(13) 0.5435(3) 0.0243(10) Uani 1 1 d . . . . .
C212 C 0.1415(4) 0.55471(13) 0.5651(3) 0.0289(11) Uani 1 1 d . . . . .
C213 C 0.0669(4) 0.53791(15) 0.6050(3) 0.0369(13) Uani 1 1 d . . . . .
H213 H 0.075526 0.513745 0.619198 0.044 Uiso 1 1 calc R . . . .
C214 C -0.0192(5) 0.55553(16) 0.6243(4) 0.0425(14) Uani 1 1 d . . . . .
H214 H -0.068478 0.543712 0.652504 0.051 Uiso 1 1 calc R . . . .
C215 C -0.0330(4) 0.59046(15) 0.6024(3) 0.0360(13) Uani 1 1 d . . . . .
H215 H -0.092397 0.602503 0.615781 0.043 Uiso 1 1 calc R . . . .
C216 C 0.0378(4) 0.60837(13) 0.5613(3) 0.0263(11) Uani 1 1 d . . . . .
C217 C 0.2331(4) 0.53314(13) 0.5468(3) 0.0328(12) Uani 1 1 d . . . . .
H217 H 0.272552 0.547489 0.510131 0.039 Uiso 1 1 calc R . . . .
C218 C 0.3052(5) 0.52449(17) 0.6232(4) 0.0511(16) Uani 1 1 d . . . . .
H21A H 0.325221 0.546320 0.652546 0.077 Uiso 1 1 calc GR . . . .
H21B H 0.366553 0.512684 0.607622 0.077 Uiso 1 1 calc GR . . . .
H21C H 0.270261 0.508908 0.658626 0.077 Uiso 1 1 calc GR . . . .
C219 C 0.2018(5) 0.49865(15) 0.5021(4) 0.0479(16) Uani 1 1 d . . . . .
H21D H 0.167394 0.483227 0.538191 0.072 Uiso 1 1 calc GR . . . .
H21E H 0.263015 0.486813 0.486394 0.072 Uiso 1 1 calc GR . . . .
H21F H 0.154916 0.503893 0.453083 0.072 Uiso 1 1 calc GR . . . .
C220 C 0.0237(4) 0.64782(13) 0.5422(3) 0.0294(11) Uani 1 1 d . . . . .
H220 H 0.049197 0.652622 0.488413 0.035 Uiso 1 1 calc R . . . .
C221 C -0.0874(4) 0.65971(16) 0.5375(4) 0.0419(14) Uani 1 1 d . . . . .
H22A H -0.130274 0.644056 0.500824 0.063 Uiso 1 1 calc GR . . . .
H22B H -0.093230 0.683897 0.516646 0.063 Uiso 1 1 calc GR . . . .
H22C H -0.110293 0.658864 0.592056 0.063 Uiso 1 1 calc GR . . . .
C222 C 0.0873(4) 0.66944(15) 0.6071(4) 0.0398(14) Uani 1 1 d . . . . .
H22D H 0.069268 0.662852 0.661205 0.060 Uiso 1 1 calc GR . . . .
H22E H 0.073298 0.694561 0.597654 0.060 Uiso 1 1 calc GR . . . .
H22F H 0.160302 0.664819 0.604344 0.060 Uiso 1 1 calc GR . . . .
C223 C 0.4663(4) 0.62622(13) 0.5789(3) 0.0262(11) Uani 1 1 d . . . . .
C224 C 0.4709(4) 0.64087(16) 0.6577(3) 0.0392(13) Uani 1 1 d . . . . .
C225 C 0.5626(5) 0.6375(2) 0.7084(4) 0.0544(18) Uani 1 1 d . . . . .
H225 H 0.566691 0.646843 0.762086 0.065 Uiso 1 1 calc R . . . .
C226 C 0.6469(5) 0.6213(2) 0.6839(4) 0.0571(19) Uani 1 1 d . . . . .
H226 H 0.708057 0.619398 0.720266 0.069 Uiso 1 1 calc R . . . .
C227 C 0.6428(4) 0.60772(17) 0.6061(4) 0.0434(15) Uani 1 1 d . . . . .
H227 H 0.701859 0.596768 0.588968 0.052 Uiso 1 1 calc R . . . .
C228 C 0.5534(4) 0.60980(14) 0.5521(3) 0.0298(12) Uani 1 1 d . . . . .
C229 C 0.3814(5) 0.65996(18) 0.6903(4) 0.0468(16) Uani 1 1 d . . . . .
H229 H 0.328667 0.664900 0.643134 0.056 Uiso 1 1 calc R . . . .
C230 C 0.3309(6) 0.6378(2) 0.7520(4) 0.072(2) Uani 1 1 d . . . . .
H23A H 0.301613 0.616476 0.725312 0.108 Uiso 1 1 calc GR . . . .
H23B H 0.276292 0.651563 0.773070 0.108 Uiso 1 1 calc GR . . . .
H23C H 0.382255 0.631278 0.797158 0.108 Uiso 1 1 calc GR . . . .
C231 C 0.4129(6) 0.6950(2) 0.7307(5) 0.070(2) Uani 1 1 d . . . . .
H23D H 0.462606 0.690765 0.778577 0.105 Uiso 1 1 calc GR . . . .
H23E H 0.352258 0.706766 0.747706 0.105 Uiso 1 1 calc GR . . . .
H23F H 0.444039 0.710002 0.691845 0.105 Uiso 1 1 calc GR . . . .
C232 C 0.5488(4) 0.59294(14) 0.4693(3) 0.0323(12) Uani 1 1 d . . . . .
H232 H 0.502666 0.607618 0.430544 0.039 Uiso 1 1 calc R . . . .
C233 C 0.5019(4) 0.55595(15) 0.4709(4) 0.0424(14) Uani 1 1 d . . . . .
H23G H 0.544125 0.541245 0.510307 0.064 Uiso 1 1 calc GR . . . .
H23H H 0.499132 0.545351 0.416559 0.064 Uiso 1 1 calc GR . . . .
H23I H 0.432322 0.557617 0.486993 0.064 Uiso 1 1 calc GR . . . .
C234 C 0.6526(4) 0.59038(16) 0.4358(4) 0.0446(15) Uani 1 1 d . . . . .
H23J H 0.682562 0.613963 0.433602 0.067 Uiso 1 1 calc GR . . . .
H23K H 0.643111 0.580248 0.380855 0.067 Uiso 1 1 calc GR . . . .
H23L H 0.698514 0.575277 0.471565 0.067 Uiso 1 1 calc GR . . . .
C311 C 0.1104(4) 0.72473(13) 0.4335(3) 0.0269(11) Uani 1 1 d . . . . .
C312 C 0.0114(4) 0.72146(13) 0.3909(3) 0.0280(11) Uani 1 1 d . . . . .
C313 C -0.0632(4) 0.74593(15) 0.4072(4) 0.0387(14) Uani 1 1 d . . . . .
H313 H -0.130397 0.743941 0.379511 0.046 Uiso 1 1 calc R . . . .
C314 C -0.0417(5) 0.77297(16) 0.4626(4) 0.0479(16) Uani 1 1 d . . . . .
H314 H -0.093017 0.789730 0.471674 0.057 Uiso 1 1 calc R . . . .
C315 C 0.0538(5) 0.77536(16) 0.5042(4) 0.0473(16) Uani 1 1 d . . . . .
H315 H 0.067556 0.793802 0.542783 0.057 Uiso 1 1 calc R . . . .
C316 C 0.1324(4) 0.75161(14) 0.4920(4) 0.0358(13) Uani 1 1 d . . . . .
C317 C -0.0120(4) 0.69435(14) 0.3247(3) 0.0292(11) Uani 1 1 d . . . . .
H317 H 0.028159 0.672621 0.341298 0.035 Uiso 1 1 calc R . . . .
C318 C 0.0231(4) 0.70762(15) 0.2444(3) 0.0373(13) Uani 1 1 d . . . . .
H31A H -0.012217 0.729737 0.228488 0.056 Uiso 1 1 calc GR . . . .
H31B H 0.006610 0.689945 0.201613 0.056 Uiso 1 1 calc GR . . . .
H31C H 0.097312 0.711662 0.251757 0.056 Uiso 1 1 calc GR . . . .
C319 C -0.1251(4) 0.68406(17) 0.3098(4) 0.0418(14) Uani 1 1 d . . . . .
H31D H -0.149212 0.676880 0.361489 0.063 Uiso 1 1 calc GR . . . .
H31E H -0.133242 0.664429 0.271061 0.063 Uiso 1 1 calc GR . . . .
H31F H -0.165259 0.704286 0.287413 0.063 Uiso 1 1 calc GR . . . .
C320 C 0.2351(5) 0.75580(17) 0.5432(4) 0.0456(15) Uani 1 1 d . . . . .
H320 H 0.277507 0.734574 0.534026 0.055 Uiso 1 1 calc R . . . .
C321 C 0.2230(6) 0.7577(2) 0.6341(4) 0.063(2) Uani 1 1 d . . . . .
H32A H 0.183381 0.778746 0.644997 0.095 Uiso 1 1 calc GR . . . .
H32B H 0.290862 0.758964 0.665478 0.095 Uiso 1 1 calc GR . . . .
H32C H 0.187035 0.736639 0.650238 0.095 Uiso 1 1 calc GR . . . .
C322 C 0.2945(6) 0.7887(2) 0.5194(5) 0.073(2) Uani 1 1 d . . . . .
H32D H 0.306649 0.786949 0.461977 0.109 Uiso 1 1 calc GR . . . .
H32E H 0.360323 0.790000 0.553688 0.109 Uiso 1 1 calc GR . . . .
H32F H 0.254192 0.809863 0.527454 0.109 Uiso 1 1 calc GR . . . .
C323 C 0.4277(3) 0.72228(12) 0.3402(3) 0.0232(10) Uani 1 1 d . . . . .
C324 C 0.4052(4) 0.74544(13) 0.2732(3) 0.0277(11) Uani 1 1 d . . . . .
C325 C 0.4804(4) 0.76880(15) 0.2543(4) 0.0383(13) Uani 1 1 d . . . . .
H325 H 0.465913 0.784754 0.210117 0.046 Uiso 1 1 calc R . . . .
C326 C 0.5763(4) 0.76922(15) 0.2987(4) 0.0420(14) Uani 1 1 d . . . . .
H326 H 0.626538 0.785610 0.285393 0.050 Uiso 1 1 calc R . . . .
C327 C 0.5989(4) 0.74598(14) 0.3621(4) 0.0364(13) Uani 1 1 d . . . . .
H327 H 0.665437 0.746162 0.391444 0.044 Uiso 1 1 calc R . . . .
C328 C 0.5256(4) 0.72207(13) 0.3840(3) 0.0257(11) Uani 1 1 d . . . . .
C329 C 0.3019(4) 0.74670(14) 0.2203(3) 0.0321(12) Uani 1 1 d . . . . .
H329 H 0.260362 0.726094 0.235224 0.039 Uiso 1 1 calc R . . . .
C330 C 0.2411(5) 0.78060(17) 0.2346(4) 0.0474(15) Uani 1 1 d . . . . .
H33A H 0.227177 0.781590 0.291694 0.071 Uiso 1 1 calc GR . . . .
H33B H 0.176118 0.780441 0.198995 0.071 Uiso 1 1 calc GR . . . .
H33C H 0.281400 0.801257 0.222125 0.071 Uiso 1 1 calc GR . . . .
C331 C 0.3139(5) 0.74399(17) 0.1300(4) 0.0458(15) Uani 1 1 d . . . . .
H33D H 0.355004 0.763833 0.113902 0.069 Uiso 1 1 calc GR . . . .
H33E H 0.246076 0.744581 0.098413 0.069 Uiso 1 1 calc GR . . . .
H33F H 0.348239 0.721799 0.119363 0.069 Uiso 1 1 calc GR . . . .
C332 C 0.5498(4) 0.69881(14) 0.4584(3) 0.0302(12) Uani 1 1 d . . . . .
H332 H 0.510373 0.676375 0.448507 0.036 Uiso 1 1 calc R . . . .
C333 C 0.5142(4) 0.71645(17) 0.5332(3) 0.0425(14) Uani 1 1 d . . . . .
H33G H 0.547212 0.739540 0.541338 0.064 Uiso 1 1 calc GR . . . .
H33H H 0.532881 0.701675 0.581299 0.064 Uiso 1 1 calc GR . . . .
H33I H 0.439607 0.719477 0.525123 0.064 Uiso 1 1 calc GR . . . .
C334 C 0.6632(4) 0.68934(16) 0.4753(4) 0.0398(14) Uani 1 1 d . . . . .
H33J H 0.687356 0.679818 0.425566 0.060 Uiso 1 1 calc GR . . . .
H33K H 0.672408 0.671624 0.518687 0.060 Uiso 1 1 calc GR . . . .
H33L H 0.702687 0.710508 0.492369 0.060 Uiso 1 1 calc GR . . . .
C11S C 0.5163(10) 0.9040(4) 0.3352(8) 0.118(4) Uiso 1 1 d . . . . .
C12S C 0.5020(10) 0.8686(3) 0.3345(7) 0.116(4) Uiso 1 1 d . . . . .
H12S H 0.556172 0.853833 0.321076 0.139 Uiso 1 1 calc R . . . .
C13S C 0.4131(9) 0.8533(3) 0.3524(7) 0.102(3) Uiso 1 1 d . . . . .
H13S H 0.409403 0.828311 0.348687 0.122 Uiso 1 1 calc R . . . .
C14S C 0.3312(10) 0.8698(3) 0.3744(7) 0.113(4) Uiso 1 1 d . . . . .
H14S H 0.271321 0.858145 0.388015 0.136 Uiso 1 1 calc R . . . .
C15S C 0.3456(10) 0.9103(3) 0.3750(7) 0.120(4) Uiso 1 1 d . . . . .
H15S H 0.293219 0.925710 0.388967 0.144 Uiso 1 1 calc R . . . .
C16S C 0.4342(9) 0.9226(3) 0.3551(7) 0.112(4) Uiso 1 1 d . . . . .
H16S H 0.440961 0.947478 0.354627 0.134 Uiso 1 1 calc R . . . .
C17S C 0.6200(13) 0.9223(5) 0.3153(11) 0.183(7) Uiso 1 1 d . . . . .
H17A H 0.678679 0.909855 0.343952 0.275 Uiso 1 1 calc GR . . . .
H17B H 0.620777 0.946968 0.333336 0.275 Uiso 1 1 calc GR . . . .
H17C H 0.624212 0.921467 0.256400 0.275 Uiso 1 1 calc GR . . . .
C21S C 0.0069(13) 0.5248(5) 0.0527(10) 0.165(6) Uiso 1 1 d D . . . .
H21S H 0.019383 0.543378 0.090994 0.197 Uiso 1 1 calc R . . . .
C22S C -0.083(2) 0.5091(7) 0.0566(16) 0.236(10) Uiso 1 1 d . . . . .
H22S H -0.138512 0.515316 0.095954 0.283 Uiso 0.5 1 d R . P . .
C23S C -0.168(3) 0.5095(9) 0.117(2) 0.198(15) Uiso 0.5 1 d D . P . .
H23M H -0.184256 0.485294 0.131537 0.296 Uiso 0.5 1 calc R . P . .
H23N H -0.230069 0.520938 0.090353 0.296 Uiso 0.5 1 calc R . P . .
H23O H -0.142883 0.522644 0.166218 0.296 Uiso 0.5 1 calc R . P . .
C24S C 0.0840(15) 0.5201(5) 0.0068(11) 0.189(7) Uiso 1 1 d D . . . .
H24S H 0.141091 0.535624 0.014032 0.227 Uiso 1 1 calc R . . . .
C37S C 0.335(3) 0.5182(10) -0.022(3) 0.300(9) Uiso 0.5 1 d D U P A 1
H37A H 0.268739 0.529999 -0.030474 0.449 Uiso 0.5 1 calc R . P A 1
H37B H 0.351521 0.512798 0.036538 0.449 Uiso 0.5 1 calc R . P A 1
H37C H 0.332955 0.496229 -0.053114 0.449 Uiso 0.5 1 calc R . P A 1
C31S C 0.417(2) 0.5420(7) -0.0489(19) 0.300(9) Uiso 0.5 1 d DG U P A 1
C32S C 0.482(3) 0.5613(10) 0.008(2) 0.300(9) Uiso 0.5 1 d DG U P A 1
H32S H 0.473854 0.559463 0.064019 0.359 Uiso 0.5 1 calc R . P A 1
C33S C 0.556(3) 0.5829(10) -0.018(3) 0.300(9) Uiso 0.5 1 d DG U P A 1
H33S H 0.599516 0.596011 0.021549 0.359 Uiso 0.5 1 calc R . P A 1
C34S C 0.569(3) 0.5857(9) -0.099(3) 0.300(9) Uiso 0.5 1 d DG U P A 1
H34S H 0.620973 0.600554 -0.116442 0.359 Uiso 0.5 1 calc R . P A 1
C35S C 0.506(3) 0.5667(11) -0.157(2) 0.300(9) Uiso 0.5 1 d DG U P A 1
H35S H 0.513633 0.568493 -0.213001 0.359 Uiso 0.5 1 calc R . P A 1
C36S C 0.431(3) 0.5452(9) -0.1310(19) 0.300(9) Uiso 0.5 1 d DG U P A 1
H36S H 0.387717 0.532200 -0.170361 0.359 Uiso 0.5 1 calc R . P A 1
C47S C 0.611(3) 0.6113(11) -0.031(3) 0.300(9) Uiso 0.5 1 d D U P B 2
H47A H 0.609618 0.632052 -0.066272 0.449 Uiso 0.5 1 calc R . P B 2
H47B H 0.673498 0.597822 -0.034876 0.449 Uiso 0.5 1 calc R . P B 2
H47C H 0.608407 0.618904 0.025808 0.449 Uiso 0.5 1 calc R . P B 2
C41S C 0.519(2) 0.5885(8) -0.0568(19) 0.300(9) Uiso 0.5 1 d DG U P B 2
C42S C 0.488(3) 0.5820(10) -0.1391(18) 0.300(9) Uiso 0.5 1 d DG U P B 2
H42S H 0.525661 0.592112 -0.179435 0.359 Uiso 0.5 1 calc R . P B 2
C43S C 0.404(3) 0.5610(11) -0.163(2) 0.300(9) Uiso 0.5 1 d DG U P B 2
H43S H 0.384194 0.556855 -0.219071 0.359 Uiso 0.5 1 calc R . P B 2
C44S C 0.349(3) 0.5459(9) -0.105(3) 0.300(9) Uiso 0.5 1 d DG U P B 2
H44S H 0.291703 0.531390 -0.121489 0.359 Uiso 0.5 1 calc R . P B 2
C45S C 0.378(3) 0.5521(10) -0.023(3) 0.300(9) Uiso 0.5 1 d DG U P B 2
H45S H 0.340877 0.541916 0.017452 0.359 Uiso 0.5 1 calc R . P B 2
C46S C 0.462(3) 0.5732(10) 0.000(2) 0.300(9) Uiso 0.5 1 d DG U P B 2
H46S H 0.481751 0.577367 0.056793 0.359 Uiso 0.5 1 calc R . P B 2

loop_
_atom_site_aniso_label
_atom_site_aniso_U_11
_atom_site_aniso_U_22
_atom_site_aniso_U_33
_atom_site_aniso_U_23
_atom_site_aniso_U_13
_atom_site_aniso_U_12
Eu1 0.01383(14) 0.01786(15) 0.02305(15) 0.00068(12) 0.00403(10) -0.00151(11)
N11 0.019(2) 0.022(2) 0.026(2) -0.0025(17) 0.0038(16) 0.0015(16)
N12 0.021(2) 0.021(2) 0.024(2) -0.0018(16) 0.0036(16) -0.0016(16)
N21 0.017(2) 0.0163(19) 0.027(2) 0.0028(16) 0.0045(16) 0.0015(15)
N22 0.019(2) 0.023(2) 0.026(2) 0.0015(17) 0.0050(16) 0.0013(16)
N31 0.0156(19) 0.022(2) 0.029(2) -0.0010(17) 0.0075(16) 0.0012(16)
N32 0.0158(19) 0.020(2) 0.028(2) -0.0004(17) 0.0057(16) -0.0006(16)
C11 0.024(2) 0.023(2) 0.022(2) -0.0043(19) 0.0012(19) -0.003(2)
C21 0.015(2) 0.024(2) 0.018(2) -0.0012(19) 0.0015(18) 0.0015(18)
C31 0.024(2) 0.018(2) 0.027(3) 0.001(2) 0.004(2) -0.002(2)
C111 0.019(2) 0.026(3) 0.035(3) -0.004(2) 0.006(2) 0.001(2)
C112 0.028(3) 0.032(3) 0.047(3) -0.001(3) 0.011(2) 0.005(2)
C113 0.033(3) 0.038(3) 0.079(5) -0.003(3) 0.026(3) 0.003(3)
C114 0.048(4) 0.041(4) 0.094(6) -0.006(4) 0.036(4) 0.014(3)
C115 0.049(4) 0.027(3) 0.080(5) -0.007(3) 0.025(3) 0.007(3)
C116 0.037(3) 0.026(3) 0.043(3) -0.002(2) 0.011(2) 0.003(2)
C117 0.026(3) 0.033(3) 0.051(3) 0.004(3) 0.015(2) 0.001(2)
C118 0.037(3) 0.041(3) 0.056(4) -0.002(3) 0.011(3) -0.009(3)
C119 0.041(4) 0.044(4) 0.088(5) 0.019(4) 0.002(4) -0.002(3)
C120 0.038(3) 0.028(3) 0.050(4) -0.004(3) 0.012(3) -0.003(2)
C121 0.060(4) 0.034(3) 0.080(5) 0.009(3) 0.009(4) -0.006(3)
C122 0.059(4) 0.040(4) 0.074(5) -0.006(3) -0.001(4) -0.013(3)
C123 0.022(3) 0.022(2) 0.032(3) 0.000(2) 0.000(2) -0.001(2)
C124 0.030(3) 0.034(3) 0.026(3) 0.001(2) 0.001(2) -0.003(2)
C125 0.039(3) 0.048(4) 0.032(3) 0.004(3) -0.009(3) -0.003(3)
C126 0.031(3) 0.074(5) 0.043(4) 0.009(3) -0.016(3) -0.013(3)
C127 0.021(3) 0.060(4) 0.048(4) 0.010(3) -0.004(2) -0.013(3)
C128 0.023(3) 0.032(3) 0.034(3) 0.004(2) 0.001(2) 0.000(2)
C129 0.038(3) 0.050(3) 0.024(3) 0.004(3) 0.003(2) -0.007(3)
C130 0.060(4) 0.082(5) 0.042(4) 0.000(4) 0.020(3) 0.003(4)
C131 0.060(4) 0.058(4) 0.040(4) 0.013(3) 0.007(3) -0.008(3)
C132 0.021(3) 0.041(3) 0.035(3) 0.008(2) 0.002(2) -0.008(2)
C133 0.033(3) 0.053(4) 0.045(3) 0.009(3) 0.009(3) -0.009(3)
C134 0.042(3) 0.050(4) 0.052(4) 0.017(3) 0.011(3) 0.002(3)
C211 0.020(2) 0.028(3) 0.026(3) 0.002(2) 0.0047(19) -0.005(2)
C212 0.028(3) 0.027(3) 0.032(3) 0.001(2) 0.002(2) -0.007(2)
C213 0.037(3) 0.030(3) 0.045(3) 0.009(3) 0.010(3) -0.010(2)
C214 0.039(3) 0.044(3) 0.047(4) 0.004(3) 0.016(3) -0.017(3)
C215 0.025(3) 0.042(3) 0.043(3) -0.002(3) 0.015(2) -0.004(2)
C216 0.021(2) 0.030(3) 0.028(3) -0.003(2) 0.006(2) -0.005(2)
C217 0.034(3) 0.025(3) 0.040(3) 0.004(2) 0.006(2) -0.003(2)
C218 0.047(4) 0.042(4) 0.062(4) 0.011(3) -0.005(3) 0.007(3)
C219 0.054(4) 0.024(3) 0.066(4) 0.003(3) 0.005(3) 0.005(3)
C220 0.024(3) 0.031(3) 0.035(3) 0.000(2) 0.014(2) 0.001(2)
C221 0.029(3) 0.044(3) 0.055(4) 0.001(3) 0.012(3) 0.006(3)
C222 0.036(3) 0.032(3) 0.054(4) -0.013(3) 0.014(3) -0.001(2)
C223 0.022(3) 0.028(3) 0.028(3) 0.002(2) -0.001(2) -0.012(2)
C224 0.043(3) 0.044(3) 0.030(3) -0.005(3) 0.003(2) -0.018(3)
C225 0.050(4) 0.080(5) 0.031(3) -0.003(3) -0.007(3) -0.025(4)
C226 0.040(4) 0.080(5) 0.047(4) 0.011(4) -0.018(3) -0.021(4)
C227 0.026(3) 0.053(4) 0.049(4) 0.012(3) -0.005(3) -0.003(3)
C228 0.017(2) 0.034(3) 0.037(3) 0.009(2) -0.003(2) -0.005(2)
C229 0.046(4) 0.061(4) 0.033(3) -0.020(3) 0.007(3) -0.018(3)
C230 0.077(5) 0.098(6) 0.045(4) -0.017(4) 0.025(4) -0.032(5)
C231 0.082(5) 0.073(5) 0.058(5) -0.033(4) 0.024(4) -0.025(4)
C232 0.022(3) 0.037(3) 0.037(3) 0.005(2) 0.003(2) 0.006(2)
C233 0.032(3) 0.040(3) 0.055(4) -0.003(3) 0.005(3) -0.001(3)
C234 0.031(3) 0.037(3) 0.067(4) 0.008(3) 0.013(3) 0.005(3)
C311 0.023(3) 0.026(3) 0.034(3) 0.001(2) 0.014(2) 0.001(2)
C312 0.022(3) 0.030(3) 0.034(3) 0.009(2) 0.011(2) 0.004(2)
C313 0.026(3) 0.045(3) 0.048(3) 0.013(3) 0.018(2) 0.012(2)
C314 0.050(4) 0.038(3) 0.061(4) -0.001(3) 0.030(3) 0.021(3)
C315 0.057(4) 0.033(3) 0.056(4) -0.010(3) 0.028(3) 0.008(3)
C316 0.035(3) 0.031(3) 0.045(3) -0.007(3) 0.022(3) -0.003(2)
C317 0.019(2) 0.032(3) 0.036(3) 0.006(2) 0.002(2) 0.003(2)
C318 0.031(3) 0.038(3) 0.044(3) 0.003(3) 0.008(2) -0.001(2)
C319 0.023(3) 0.051(4) 0.051(4) 0.008(3) 0.001(2) -0.006(3)
C320 0.044(3) 0.047(4) 0.048(4) -0.025(3) 0.014(3) -0.010(3)
C321 0.073(5) 0.067(5) 0.053(4) -0.029(4) 0.018(4) -0.021(4)
C322 0.070(5) 0.067(5) 0.085(6) -0.037(4) 0.028(4) -0.036(4)
C323 0.020(2) 0.022(2) 0.030(3) 0.000(2) 0.012(2) -0.0028(19)
C324 0.026(3) 0.028(3) 0.031(3) 0.004(2) 0.009(2) 0.001(2)
C325 0.037(3) 0.037(3) 0.042(3) 0.013(3) 0.008(3) -0.006(3)
C326 0.033(3) 0.036(3) 0.060(4) 0.010(3) 0.016(3) -0.012(2)
C327 0.022(3) 0.036(3) 0.053(4) 0.002(3) 0.010(2) -0.005(2)
C328 0.021(2) 0.024(3) 0.033(3) -0.002(2) 0.007(2) 0.000(2)
C329 0.032(3) 0.030(3) 0.035(3) 0.009(2) 0.006(2) 0.001(2)
C330 0.041(3) 0.048(4) 0.052(4) 0.007(3) 0.003(3) 0.014(3)
C331 0.048(4) 0.052(4) 0.037(3) 0.013(3) 0.006(3) 0.007(3)
C332 0.021(3) 0.030(3) 0.039(3) 0.001(2) 0.000(2) -0.006(2)
C333 0.033(3) 0.058(4) 0.037(3) 0.001(3) 0.005(2) -0.006(3)
C334 0.025(3) 0.044(3) 0.050(4) 0.002(3) -0.003(2) 0.001(2)

loop_
_atom_type_symbol
_atom_type_description
_atom_type_scat_dispersion_real
_atom_type_scat_dispersion_imag
_atom_type_scat_source
C C 0.0181 0.0091 'International Tables Vol C Tables 4.2.6.8 and 6.1.1.4'
H H 0.0000 0.0000 'International Tables Vol C Tables 4.2.6.8 and 6.1.1.4'
Eu Eu -8.9294 11.1857 'International Tables Vol C Tables 4.2.6.8 and 6.1.1.4'
N N 0.0311 0.0180 'International Tables Vol C Tables 4.2.6.8 and 6.1.1.4'

loop_
_geom_angle_atom_site_label_1
_geom_angle_atom_site_label_2
_geom_angle_atom_site_label_3
_geom_angle
_geom_angle_site_symmetry_1
_geom_angle_site_symmetry_3
_geom_angle_publ_flag
N12 Eu1 N11 56.11(12) . . ?
N12 Eu1 N22 145.56(13) . . ?
N12 Eu1 N31 101.45(13) . . ?
N21 Eu1 N11 111.67(13) . . ?
N21 Eu1 N12 103.72(13) . . ?
N21 Eu1 N22 56.09(12) . . ?
N21 Eu1 N31 100.54(12) . . ?
N22 Eu1 N11 102.33(13) . . ?
N22 Eu1 N31 109.20(13) . . ?
N31 Eu1 N11 143.86(13) . . ?
N32 Eu1 N11 101.39(13) . . ?
N32 Eu1 N12 109.88(13) . . ?
N32 Eu1 N21 142.17(13) . . ?
N32 Eu1 N22 100.09(13) . . ?
N32 Eu1 N31 56.55(12) . . ?
C11 N11 Eu1 91.5(3) . . ?
C11 N11 C111 114.7(4) . . ?
C111 N11 Eu1 153.9(3) . . ?
C11 N12 Eu1 91.9(3) . . ?
C11 N12 C123 115.0(4) . . ?
C123 N12 Eu1 153.1(3) . . ?
C21 N21 Eu1 91.3(3) . . ?
C21 N21 C211 114.2(4) . . ?
C211 N21 Eu1 154.5(3) . . ?
C21 N22 Eu1 90.9(3) . . ?
C21 N22 C223 114.9(4) . . ?
C223 N22 Eu1 154.2(3) . . ?
C31 N31 Eu1 90.5(3) . . ?
C31 N31 C311 113.5(4) . . ?
C311 N31 Eu1 156.0(3) . . ?
C31 N32 Eu1 91.2(3) . . ?
C31 N32 C323 112.8(4) . . ?
C323 N32 Eu1 156.0(3) . . ?
N12 C11 N11 120.5(4) . . ?
N21 C21 N22 121.7(4) . . ?
N32 C31 N31 121.8(4) . . ?
C112 C111 N11 118.0(4) . . ?
C116 C111 N11 121.7(4) . . ?
C116 C111 C112 120.3(5) . . ?
C111 C112 C117 121.9(4) . . ?
C113 C112 C111 118.5(5) . . ?
C113 C112 C117 119.6(5) . . ?
C114 C113 C112 121.4(6) . . ?
C113 C114 C115 119.6(6) . . ?
C114 C115 C116 121.6(5) . . ?
C111 C116 C120 124.1(5) . . ?
C115 C116 C111 118.5(5) . . ?
C115 C116 C120 117.5(5) . . ?
C118 C117 C112 114.7(5) . . ?
C118 C117 C119 108.9(5) . . ?
C119 C117 C112 110.3(5) . . ?
C121 C120 C116 112.7(5) . . ?
C122 C120 C116 111.6(5) . . ?
C122 C120 C121 108.9(5) . . ?
C124 C123 N12 121.6(4) . . ?
C128 C123 N12 118.0(4) . . ?
C128 C123 C124 120.3(4) . . ?
C123 C124 C129 123.9(4) . . ?
C125 C124 C123 118.4(5) . . ?
C125 C124 C129 117.6(5) . . ?
C126 C125 C124 121.2(5) . . ?
C127 C126 C125 119.4(5) . . ?
C126 C127 C128 122.3(5) . . ?
C123 C128 C132 121.3(4) . . ?
C127 C128 C123 118.2(5) . . ?
C127 C128 C132 120.4(5) . . ?
C124 C129 C130 111.2(5) . . ?
C124 C129 C131 112.4(5) . . ?
C131 C129 C130 108.1(5) . . ?
C128 C132 C133 114.4(4) . . ?
C128 C132 C134 110.5(5) . . ?
C134 C132 C133 108.9(5) . . ?
C212 C211 N21 120.6(4) . . ?
C216 C211 N21 119.1(4) . . ?
C216 C211 C212 120.2(4) . . ?
C211 C212 C217 124.2(4) . . ?
C213 C212 C211 118.3(5) . . ?
C213 C212 C217 117.5(5) . . ?
C214 C213 C212 121.6(5) . . ?
C215 C214 C213 119.5(5) . . ?
C214 C215 C216 121.5(5) . . ?
C211 C216 C220 120.5(4) . . ?
C215 C216 C211 119.0(5) . . ?
C215 C216 C220 120.3(4) . . ?
C212 C217 C218 112.7(5) . . ?
C212 C217 C219 112.4(5) . . ?
C218 C217 C219 108.8(5) . . ?
C221 C220 C216 113.2(4) . . ?
C221 C220 C222 108.9(4) . . ?
C222 C220 C216 109.7(4) . . ?
C224 C223 N22 121.4(5) . . ?
C224 C223 C228 120.5(5) . . ?
C228 C223 N22 118.1(4) . . ?
C223 C224 C229 123.8(5) . . ?
C225 C224 C223 117.6(6) . . ?
C225 C224 C229 118.6(5) . . ?
C226 C225 C224 122.5(6) . . ?
C225 C226 C227 119.6(6) . . ?
C226 C227 C228 121.1(6) . . ?
C223 C228 C232 121.2(4) . . ?
C227 C228 C223 118.5(5) . . ?
C227 C228 C232 120.1(5) . . ?
C230 C229 C224 112.5(6) . . ?
C231 C229 C224 112.7(5) . . ?
C231 C229 C230 107.8(5) . . ?
C228 C232 C233 110.4(4) . . ?
C228 C232 C234 114.1(5) . . ?
C234 C232 C233 108.9(5) . . ?
C312 C311 N31 117.9(4) . . ?
C316 C311 N31 121.4(5) . . ?
C316 C311 C312 120.7(5) . . ?
C311 C312 C317 121.5(4) . . ?
C313 C312 C311 118.1(5) . . ?
C313 C312 C317 120.2(5) . . ?
C314 C313 C312 121.7(6) . . ?
C315 C314 C313 119.4(5) . . ?
C314 C315 C316 122.4(6) . . ?
C311 C316 C320 123.9(5) . . ?
C315 C316 C311 117.7(5) . . ?
C315 C316 C320 118.4(5) . . ?
C312 C317 C318 110.2(4) . . ?
C312 C317 C319 114.0(4) . . ?
C319 C317 C318 108.9(4) . . ?
C316 C320 C321 111.7(5) . . ?
C316 C320 C322 112.7(6) . . ?
C321 C320 C322 108.8(5) . . ?
C324 C323 N32 120.8(4) . . ?
C328 C323 N32 118.8(4) . . ?
C328 C323 C324 120.4(4) . . ?
C323 C324 C329 124.1(4) . . ?
C325 C324 C323 118.7(5) . . ?
C325 C324 C329 117.3(5) . . ?
C326 C325 C324 121.0(5) . . ?
C327 C326 C325 120.2(5) . . ?
C326 C327 C328 121.1(5) . . ?
C323 C328 C332 121.2(4) . . ?
C327 C328 C323 118.7(5) . . ?
C327 C328 C332 119.9(5) . . ?
C324 C329 C330 112.3(5) . . ?
C331 C329 C324 112.2(4) . . ?
C331 C329 C330 108.5(5) . . ?
C328 C332 C333 110.1(4) . . ?
C328 C332 C334 113.4(4) . . ?
C333 C332 C334 109.6(5) . . ?
C12S C11S C17S 123.3(13) . . ?
C16S C11S C12S 113.7(13) . . ?
C16S C11S C17S 122.9(13) . . ?
C11S C12S C13S 122.7(13) . . ?
C14S C13S C12S 126.6(12) . . ?
C13S C14S C15S 111.6(12) . . ?
C16S C15S C14S 117.1(12) . . ?
C15S C16S C11S 128.3(13) . . ?
C22S C21S C24S 134(2) . . ?
C21S C22S C23S 136(2) . . ?
C21S C22S C24S 103(2) . 3_565 ?
C24S C22S C23S 119.4(19) 3_565 . ?
C21S C24S C22S 122(2) . 3_565 ?
C32S C31S C37S 120.9 . . ?
C36S C31S C37S 121.1 . . ?
C36S C31S C32S 118.0 . . ?
C33S C32S C31S 120.8 . . ?
C32S C33S C34S 120.4 . . ?
C33S C34S C35S 119.7 . . ?
C36S C35S C34S 119.5 . . ?
C35S C36S C31S 121.6 . . ?
C42S C41S C47S 121.0 . . ?
C46S C41S C47S 121.1 . . ?
C46S C41S C42S 117.9 . . ?
C43S C42S C41S 120.8 . . ?
C42S C43S C44S 120.4 . . ?
C43S C44S C45S 119.7 . . ?
C46S C45S C44S 119.5 . . ?
C45S C46S C41S 121.6 . . ?

loop_
_geom_bond_atom_site_label_1
_geom_bond_atom_site_label_2
_geom_bond_distance
_geom_bond_site_symmetry_2
_geom_bond_publ_flag
Eu1 N11 2.469(4) . ?
Eu1 N12 2.459(4) . ?
Eu1 N21 2.456(4) . ?
Eu1 N22 2.462(4) . ?
Eu1 N31 2.463(4) . ?
Eu1 N32 2.448(4) . ?
N11 C11 1.335(6) . ?
N11 C111 1.441(6) . ?
N12 C11 1.334(6) . ?
N12 C123 1.437(6) . ?
N21 C21 1.321(6) . ?
N21 C211 1.445(6) . ?
N22 C21 1.327(6) . ?
N22 C223 1.436(6) . ?
N31 C31 1.332(6) . ?
N31 C311 1.434(6) . ?
N32 C31 1.331(6) . ?
N32 C323 1.438(6) . ?
C111 C112 1.408(7) . ?
C111 C116 1.407(7) . ?
C112 C113 1.401(8) . ?
C112 C117 1.526(8) . ?
C113 C114 1.369(9) . ?
C114 C115 1.379(9) . ?
C115 C116 1.393(8) . ?
C116 C120 1.529(8) . ?
C117 C118 1.511(8) . ?
C117 C119 1.526(9) . ?
C120 C121 1.524(9) . ?
C120 C122 1.514(9) . ?
C123 C124 1.416(7) . ?
C123 C128 1.408(7) . ?
C124 C125 1.402(7) . ?
C124 C129 1.525(7) . ?
C125 C126 1.379(8) . ?
C126 C127 1.374(8) . ?
C127 C128 1.388(7) . ?
C128 C132 1.510(7) . ?
C129 C130 1.546(9) . ?
C129 C131 1.528(8) . ?
C132 C133 1.526(7) . ?
C132 C134 1.513(8) . ?
C211 C212 1.418(7) . ?
C211 C216 1.402(7) . ?
C212 C213 1.392(7) . ?
C212 C217 1.513(7) . ?
C213 C214 1.380(8) . ?
C214 C215 1.380(8) . ?
C215 C216 1.388(7) . ?
C216 C220 1.536(7) . ?
C217 C218 1.525(8) . ?
C217 C219 1.536(8) . ?
C220 C221 1.519(7) . ?
C220 C222 1.522(8) . ?
C223 C224 1.409(7) . ?
C223 C228 1.415(7) . ?
C224 C225 1.393(9) . ?
C224 C229 1.528(9) . ?
C225 C226 1.365(10) . ?
C226 C227 1.378(9) . ?
C227 C228 1.394(7) . ?
C228 C232 1.503(8) . ?
C229 C230 1.526(9) . ?
C229 C231 1.523(9) . ?
C232 C233 1.534(8) . ?
C232 C234 1.528(7) . ?
C311 C312 1.413(7) . ?
C311 C316 1.411(7) . ?
C312 C313 1.396(7) . ?
C312 C317 1.506(7) . ?
C313 C314 1.382(9) . ?
C314 C315 1.363(9) . ?
C315 C316 1.401(8) . ?
C316 C320 1.517(8) . ?
C317 C318 1.536(7) . ?
C317 C319 1.527(7) . ?
C320 C321 1.527(9) . ?
C320 C322 1.544(9) . ?
C323 C324 1.416(7) . ?
C323 C328 1.403(7) . ?
C324 C325 1.388(7) . ?
C324 C329 1.529(7) . ?
C325 C326 1.383(8) . ?
C326 C327 1.374(8) . ?
C327 C328 1.399(7) . ?
C328 C332 1.515(7) . ?
C329 C330 1.546(8) . ?
C329 C331 1.518(8) . ?
C332 C333 1.522(8) . ?
C332 C334 1.526(7) . ?
C11S C12S 1.358(15) . ?
C11S C16S 1.356(15) . ?
C11S C17S 1.594(19) . ?
C12S C13S 1.364(15) . ?
C13S C14S 1.328(14) . ?
C14S C15S 1.549(16) . ?
C15S C16S 1.327(15) . ?
C21S C22S 1.33(3) . ?
C21S C24S 1.34(2) . ?
C22S C23S 1.57(4) . ?
C22S C24S 1.52(3) 3_565 ?
C37S C31S 1.5071 . ?
C31S C32S 1.3939 . ?
C31S C36S 1.3922 . ?
C32S C33S 1.3801 . ?
C33S C34S 1.3813 . ?
C34S C35S 1.3900 . ?
C35S C36S 1.3776 . ?
C47S C41S 1.5060 . ?
C41S C42S 1.3944 . ?
C41S C46S 1.3922 . ?
C42S C43S 1.3809 . ?
C43S C44S 1.3814 . ?
C44S C45S 1.3896 . ?
C45S C46S 1.3782 . ?
